data_7130501
loop_
_publ_author_name
'Maltz, Logan T.'
'Wilkins, Lewis C.'
'Gabba\"i, Fran\,cois P.'

_publ_section_title
;
 Augmenting metallobasicity to modulate gold hydrogen bonding
;
_journal_name_full 'Chemical Communications'
_journal_paper_doi 10.1039/D2CC03328C
_journal_year 2022
_chemical_formula_moiety 'C37 H30 Au O P'
_chemical_formula_sum 'C37 H30 Au O P'
_chemical_formula_weight 718.54
_space_group_crystal_system monoclinic
_space_group_IT_number 14
_space_group_name_Hall '-P 2yn'
_space_group_name_H-M_alt 'P 1 21/n 1'
_atom_sites_solution_hydrogens mixed
_atom_sites_solution_primary dual
_audit_creation_date 2022-07-21
_audit_creation_method
;
Olex2 1.5
(compiled 2022.04.07 svn.rca3783a0 for OlexSys, GUI svn.r6498)
;
_audit_update_record
;
2022-07-21 deposited with the CCDC.	2022-07-25 downloaded from the CCDC.
;
_cell_angle_alpha 90
_cell_angle_beta 112.1470(10)
_cell_angle_gamma 90
_cell_formula_units_Z 4
_cell_length_a 11.2905(5)
_cell_length_b 23.3377(9)
_cell_length_c 11.8527(4)
_cell_measurement_reflns_used 9959
_cell_measurement_temperature 110.0
_cell_measurement_theta_max 33.98
_cell_measurement_theta_min 2.55
_cell_volume 2892.7(2)
_computing_cell_refinement 'SAINT V8.38A (Bruker, 2018)'
_computing_data_collection 'SAINT V8.38A (Bruker, 2018)'
_computing_data_reduction 'SAINT V8.38A (Bruker, 2018)'
_computing_molecular_graphics 'Olex2 1.5 (Dolomanov et al., 2009)'
_computing_publication_material 'Olex2 1.5 (Dolomanov et al., 2009)'
_computing_structure_refinement 'SHELXL 2018/3 (Sheldrick, 2015)'
_computing_structure_solution 'SHELXT 2014/5 (Sheldrick, 2014)'
_diffrn_ambient_temperature 110.0
_diffrn_measured_fraction_theta_full 0.999
_diffrn_measured_fraction_theta_max 0.999
_diffrn_measurement_device_type 'Bruker APEX-II CCD'
_diffrn_measurement_method '\f and \w scans'
_diffrn_radiation_type MoK\a
_diffrn_radiation_wavelength 0.71073
_diffrn_reflns_av_R_equivalents 0.0438
_diffrn_reflns_av_unetI/netI 0.0249
_diffrn_reflns_Laue_measured_fraction_full 0.999
_diffrn_reflns_Laue_measured_fraction_max 0.999
_diffrn_reflns_limit_h_max 15
_diffrn_reflns_limit_h_min -15
_diffrn_reflns_limit_k_max 32
_diffrn_reflns_limit_k_min -32
_diffrn_reflns_limit_l_max 16
_diffrn_reflns_limit_l_min -16
_diffrn_reflns_number 79813
_diffrn_reflns_point_group_measured_fraction_full 0.999
_diffrn_reflns_point_group_measured_fraction_max 0.999
_diffrn_reflns_theta_full 25.242
_diffrn_reflns_theta_max 29.579
_diffrn_reflns_theta_min 2.050
_diffrn_source_current 1.0
_diffrn_source_power 0.05
_diffrn_source_voltage 50.0
_diffrn_standards_number 0
_exptl_absorpt_coefficient_mu 5.170
_exptl_absorpt_correction_T_max 0.3807
_exptl_absorpt_correction_T_min 0.2126
_exptl_absorpt_correction_type multi-scan
_exptl_absorpt_process_details
;
SADABS-2016/2 (Bruker,2016/2) was used for absorption correction.
wR2(int) was 0.1055 before and 0.0515 after correction.
The Ratio of minimum to maximum transmission is 0.5556.
The \l/2 correction factor is Not present.
;
_exptl_crystal_colour colourless
_exptl_crystal_colour_primary colourless
_exptl_crystal_density_diffrn 1.650
_exptl_crystal_description block
_exptl_crystal_F_000 1416
_exptl_crystal_size_max 0.246
_exptl_crystal_size_mid 0.229
_exptl_crystal_size_min 0.148
_refine_diff_density_max 0.919
_refine_diff_density_min -1.530
_refine_diff_density_rms 0.113
_refine_ls_extinction_method none
_refine_ls_goodness_of_fit_ref 1.083
_refine_ls_hydrogen_treatment mixed
_refine_ls_matrix_type full
_refine_ls_number_parameters 365
_refine_ls_number_reflns 8117
_refine_ls_number_restraints 0
_refine_ls_restrained_S_all 1.083
_refine_ls_R_factor_all 0.0278
_refine_ls_R_factor_gt 0.0222
_refine_ls_shift/su_max 0.001
_refine_ls_shift/su_mean 0.000
_refine_ls_structure_factor_coef Fsqd
_refine_ls_weighting_details 'w=1/[\s^2^(Fo^2^)+5.4033P] where P=(Fo^2^+2Fc^2^)/3'
_refine_ls_weighting_scheme calc
_refine_ls_wR_factor_gt 0.0434
_refine_ls_wR_factor_ref 0.0444
_reflns_Friedel_coverage 0.000
_reflns_number_gt 7117
_reflns_number_total 8117
_reflns_threshold_expression 'I > 2\s(I)'
_cod_data_source_file d2cc03328c2.cif
_cod_data_source_block ltm_auph05052022_0ma_a
_cod_database_code 7130501
_shelx_shelxl_version_number 2018/3
_shelx_space_group_comment
;
The symmetry employed for this shelxl refinement is uniquely defined
by the following loop, which should always be used as a source of
symmetry information in preference to the above space-group names.
They are only intended as comments.
;
_olex2_refinement_description
;
1.a Aromatic/amide H refined with riding coordinates:
 C3(H3), C4(H4), C5(H5), C6(H6), C8(H8), C9(H9), C10(H10), C11(H11), C12(H12),
 C14(H14), C15(H15), C16(H16), C17(H17), C18(H18), C20(H20), C21(H21), C22(H22),
  C23(H23), C24(H24), C26(H26), C27(H27), C28(H28), C29(H29), C30(H30),
 C33(H33), C34(H34), C35(H35), C36(H36), C37(H37)
;
_olex2_submission_special_instructions 'No special instructions were received'

loop_
_space_group_symop_operation_xyz
'x, y, z'
'-x+1/2, y+1/2, -z+1/2'
'-x, -y, -z'
'x-1/2, -y-1/2, z-1/2'

loop_
_atom_site_label
_atom_site_type_symbol
_atom_site_fract_x
_atom_site_fract_y
_atom_site_fract_z
_atom_site_U_iso_or_equiv
_atom_site_adp_type
_atom_site_occupancy
_atom_site_site_symmetry_order
_atom_site_calc_flag
_atom_site_refinement_flags_posn
_atom_site_refinement_flags_adp
_atom_site_refinement_flags_occupancy
_atom_site_disorder_assembly
_atom_site_disorder_group
Au1 Au 0.37417(2) 0.36026(2) 0.58264(2) 0.01404(3) Uani 1 1 d . . . . .
P1 P 0.40909(5) 0.41975(3) 0.74662(5) 0.01229(11) Uani 1 1 d . . . . .
O1 O 0.16391(17) 0.44288(7) 0.61106(16) 0.0152(3) Uani 1 1 d . . . . .
H1 H 0.136(3) 0.4433(15) 0.547(3) 0.031(10) Uiso 1 1 d . . . . .
C1 C 0.3153(2) 0.40377(9) 0.8409(2) 0.0119(4) Uani 1 1 d . . . . .
C2 C 0.1809(2) 0.39922(10) 0.7972(2) 0.0136(4) Uani 1 1 d . . . . .
C3 C 0.1236(2) 0.38225(11) 0.8779(2) 0.0169(5) Uani 1 1 d . . . . .
H3 H 0.033083 0.379185 0.848676 0.020 Uiso 1 1 calc R U . . .
C4 C 0.1944(2) 0.36980(10) 0.9988(2) 0.0189(5) Uani 1 1 d . . . . .
H4 H 0.153005 0.357420 1.050987 0.023 Uiso 1 1 calc R U . . .
C5 C 0.3257(2) 0.37549(10) 1.0431(2) 0.0176(5) Uani 1 1 d . . . . .
H5 H 0.375261 0.367981 1.126418 0.021 Uiso 1 1 calc R U . . .
C6 C 0.3848(2) 0.39228(10) 0.9648(2) 0.0143(4) Uani 1 1 d . . . . .
H6 H 0.475251 0.396142 0.995933 0.017 Uiso 1 1 calc R U . . .
C7 C -0.0197(2) 0.44966(10) 0.6673(2) 0.0148(4) Uani 1 1 d . . . . .
C8 C 0.0015(2) 0.50858(10) 0.6819(2) 0.0175(5) Uani 1 1 d . . . . .
H8 H 0.080273 0.524063 0.684286 0.021 Uiso 1 1 calc R U . . .
C9 C -0.0913(3) 0.54495(11) 0.6929(2) 0.0245(6) Uani 1 1 d . . . . .
H9 H -0.075717 0.585009 0.702482 0.029 Uiso 1 1 calc R U . . .
C10 C -0.2064(3) 0.52275(12) 0.6899(2) 0.0266(6) Uani 1 1 d . . . . .
H10 H -0.269753 0.547489 0.697600 0.032 Uiso 1 1 calc R U . . .
C11 C -0.2285(3) 0.46433(12) 0.6755(2) 0.0240(5) Uani 1 1 d . . . . .
H11 H -0.307274 0.448963 0.673344 0.029 Uiso 1 1 calc R U . . .
C12 C -0.1360(2) 0.42816(11) 0.6642(2) 0.0187(5) Uani 1 1 d . . . . .
H12 H -0.152211 0.388166 0.654093 0.022 Uiso 1 1 calc R U . . .
C13 C 0.0435(2) 0.35556(10) 0.5922(2) 0.0143(4) Uani 1 1 d . . . . .
C14 C 0.1047(2) 0.30312(10) 0.6312(2) 0.0184(5) Uani 1 1 d . . . . .
H14 H 0.174997 0.300859 0.707047 0.022 Uiso 1 1 calc R U . . .
C15 C 0.0641(3) 0.25425(11) 0.5603(2) 0.0232(5) Uani 1 1 d . . . . .
H15 H 0.106065 0.218747 0.588240 0.028 Uiso 1 1 calc R U . . .
C16 C -0.0373(3) 0.25701(11) 0.4491(3) 0.0237(5) Uani 1 1 d . . . . .
H16 H -0.065833 0.223424 0.401197 0.028 Uiso 1 1 calc R U . . .
C17 C -0.0968(3) 0.30887(11) 0.4082(2) 0.0228(5) Uani 1 1 d . . . . .
H17 H -0.165110 0.311102 0.331058 0.027 Uiso 1 1 calc R U . . .
C18 C -0.0574(2) 0.35775(11) 0.4791(2) 0.0192(5) Uani 1 1 d . . . . .
H18 H -0.099520 0.393126 0.450286 0.023 Uiso 1 1 calc R U . . .
C19 C 0.3956(2) 0.49645(10) 0.7189(2) 0.0127(4) Uani 1 1 d . . . . .
C20 C 0.3491(2) 0.53258(10) 0.7860(2) 0.0155(4) Uani 1 1 d . . . . .
H20 H 0.320069 0.516986 0.845111 0.019 Uiso 1 1 calc R U . . .
C21 C 0.3449(2) 0.59137(10) 0.7669(2) 0.0172(5) Uani 1 1 d . . . . .
H21 H 0.312278 0.615891 0.812378 0.021 Uiso 1 1 calc R U . . .
C22 C 0.3882(2) 0.61436(11) 0.6815(2) 0.0188(5) Uani 1 1 d . . . . .
H22 H 0.385743 0.654608 0.668791 0.023 Uiso 1 1 calc R U . . .
C23 C 0.4350(2) 0.57857(11) 0.6148(2) 0.0197(5) Uani 1 1 d . . . . .
H23 H 0.465330 0.594312 0.556774 0.024 Uiso 1 1 calc R U . . .
C24 C 0.4378(2) 0.51964(10) 0.6327(2) 0.0170(5) Uani 1 1 d . . . . .
H24 H 0.468569 0.495140 0.585760 0.020 Uiso 1 1 calc R U . . .
C25 C 0.5769(2) 0.41354(10) 0.8508(2) 0.0143(4) Uani 1 1 d . . . . .
C26 C 0.6498(2) 0.46072(10) 0.9113(2) 0.0167(5) Uani 1 1 d . . . . .
H26 H 0.611193 0.497486 0.902565 0.020 Uiso 1 1 calc R U . . .
C27 C 0.7782(2) 0.45399(11) 0.9840(2) 0.0199(5) Uani 1 1 d . . . . .
H27 H 0.827431 0.486345 1.023523 0.024 Uiso 1 1 calc R U . . .
C28 C 0.8348(2) 0.40052(12) 0.9993(2) 0.0239(5) Uani 1 1 d . . . . .
H28 H 0.922260 0.396086 1.050660 0.029 Uiso 1 1 calc R U . . .
C29 C 0.7640(3) 0.35330(12) 0.9396(2) 0.0246(5) Uani 1 1 d . . . . .
H29 H 0.802674 0.316519 0.949595 0.030 Uiso 1 1 calc R U . . .
C30 C 0.6359(2) 0.36027(11) 0.8649(2) 0.0192(5) Uani 1 1 d . . . . .
H30 H 0.587916 0.328092 0.822806 0.023 Uiso 1 1 calc R U . . .
C31 C 0.0899(2) 0.41116(10) 0.6647(2) 0.0129(4) Uani 1 1 d . . . . .
C32 C 0.3440(2) 0.30902(10) 0.4348(2) 0.0168(5) Uani 1 1 d . . . . .
C33 C 0.2204(3) 0.30125(11) 0.3464(2) 0.0214(5) Uani 1 1 d . . . . .
H33 H 0.149770 0.317987 0.359234 0.026 Uiso 1 1 calc R U . . .
C34 C 0.1983(3) 0.26967(11) 0.2403(2) 0.0286(6) Uani 1 1 d . . . . .
H34 H 0.113620 0.265090 0.182297 0.034 Uiso 1 1 calc R U . . .
C35 C 0.2999(4) 0.24504(12) 0.2198(3) 0.0338(7) Uani 1 1 d . . . . .
H35 H 0.285585 0.224308 0.146853 0.041 Uiso 1 1 calc R U . . .
C36 C 0.4222(3) 0.25079(11) 0.3061(3) 0.0296(6) Uani 1 1 d . . . . .
H36 H 0.491942 0.233353 0.292900 0.036 Uiso 1 1 calc R U . . .
C37 C 0.4442(3) 0.28209(10) 0.4126(2) 0.0209(5) Uani 1 1 d . . . . .
H37 H 0.528923 0.285205 0.471285 0.025 Uiso 1 1 calc R U . . .

loop_
_atom_site_aniso_label
_atom_site_aniso_U_11
_atom_site_aniso_U_22
_atom_site_aniso_U_33
_atom_site_aniso_U_23
_atom_site_aniso_U_13
_atom_site_aniso_U_12
Au1 0.01761(4) 0.01266(4) 0.01465(4) -0.00310(3) 0.00926(3) -0.00177(4)
P1 0.0136(3) 0.0121(3) 0.0131(3) -0.0010(2) 0.0073(2) -0.0004(2)
O1 0.0159(8) 0.0173(8) 0.0126(8) 0.0026(6) 0.0056(7) -0.0031(6)
C1 0.0158(11) 0.0088(10) 0.0135(10) -0.0011(7) 0.0084(9) -0.0003(8)
C2 0.0163(11) 0.0122(10) 0.0133(10) 0.0004(8) 0.0066(9) 0.0000(8)
C3 0.0138(11) 0.0213(12) 0.0167(11) 0.0044(9) 0.0070(9) -0.0009(9)
C4 0.0217(12) 0.0201(12) 0.0180(11) 0.0065(9) 0.0110(10) 0.0028(9)
C5 0.0199(12) 0.0200(12) 0.0131(10) 0.0032(8) 0.0066(9) 0.0017(9)
C6 0.0154(11) 0.0135(10) 0.0137(10) -0.0002(8) 0.0053(9) -0.0005(8)
C7 0.0165(11) 0.0161(11) 0.0112(10) 0.0012(8) 0.0046(8) 0.0020(9)
C8 0.0193(12) 0.0171(11) 0.0147(11) 0.0011(8) 0.0047(9) 0.0016(9)
C9 0.0317(15) 0.0203(13) 0.0173(12) 0.0005(9) 0.0047(11) 0.0085(11)
C10 0.0268(14) 0.0326(15) 0.0199(12) -0.0004(11) 0.0082(11) 0.0143(12)
C11 0.0175(12) 0.0361(15) 0.0205(12) 0.0009(11) 0.0095(10) 0.0042(11)
C12 0.0186(12) 0.0202(12) 0.0175(11) 0.0004(9) 0.0070(9) 0.0012(9)
C13 0.0146(10) 0.0140(10) 0.0160(10) -0.0005(8) 0.0077(8) -0.0014(9)
C14 0.0192(12) 0.0159(11) 0.0206(11) 0.0022(9) 0.0080(10) 0.0011(9)
C15 0.0301(14) 0.0120(11) 0.0293(14) 0.0017(10) 0.0133(12) 0.0015(10)
C16 0.0280(14) 0.0162(12) 0.0296(14) -0.0060(10) 0.0141(11) -0.0051(10)
C17 0.0219(13) 0.0230(13) 0.0211(12) -0.0053(10) 0.0053(10) -0.0007(10)
C18 0.0192(11) 0.0158(11) 0.0205(11) -0.0008(9) 0.0051(9) 0.0007(10)
C19 0.0124(10) 0.0132(10) 0.0129(10) -0.0002(8) 0.0051(8) -0.0008(8)
C20 0.0166(11) 0.0156(11) 0.0150(10) -0.0014(8) 0.0067(9) -0.0018(9)
C21 0.0170(11) 0.0132(11) 0.0203(11) -0.0028(8) 0.0059(9) -0.0003(9)
C22 0.0176(12) 0.0149(11) 0.0214(12) 0.0042(9) 0.0043(10) -0.0026(9)
C23 0.0190(12) 0.0200(12) 0.0209(11) 0.0061(9) 0.0085(10) -0.0026(10)
C24 0.0154(11) 0.0186(11) 0.0181(11) 0.0003(9) 0.0075(9) -0.0012(9)
C25 0.0143(10) 0.0167(11) 0.0140(10) -0.0002(8) 0.0077(8) 0.0003(9)
C26 0.0185(12) 0.0170(11) 0.0162(11) -0.0020(9) 0.0084(9) 0.0003(9)
C27 0.0172(12) 0.0255(13) 0.0169(11) -0.0050(9) 0.0063(9) -0.0036(10)
C28 0.0150(12) 0.0350(15) 0.0210(12) -0.0022(11) 0.0061(10) 0.0032(10)
C29 0.0207(12) 0.0239(14) 0.0287(13) -0.0019(10) 0.0087(10) 0.0088(10)
C30 0.0188(11) 0.0176(11) 0.0218(11) -0.0032(10) 0.0084(9) 0.0007(10)
C31 0.0128(10) 0.0134(10) 0.0135(10) 0.0018(8) 0.0059(8) -0.0024(8)
C32 0.0264(13) 0.0118(10) 0.0156(11) -0.0020(8) 0.0118(10) -0.0024(9)
C33 0.0294(14) 0.0147(11) 0.0204(12) 0.0008(9) 0.0097(10) -0.0010(10)
C34 0.0463(18) 0.0184(13) 0.0144(12) 0.0012(9) 0.0038(12) -0.0038(12)
C35 0.070(2) 0.0177(13) 0.0179(13) -0.0034(10) 0.0209(14) -0.0038(14)
C36 0.0541(19) 0.0165(12) 0.0333(15) -0.0018(11) 0.0335(15) 0.0013(12)
C37 0.0289(14) 0.0151(11) 0.0248(13) -0.0007(9) 0.0170(11) -0.0020(10)

loop_
_atom_type_symbol
_atom_type_description
_atom_type_scat_dispersion_real
_atom_type_scat_dispersion_imag
_atom_type_scat_source
C C 0.0033 0.0016 'International Tables Vol C Tables 4.2.6.8 and 6.1.1.4'
H H 0.0000 0.0000 'International Tables Vol C Tables 4.2.6.8 and 6.1.1.4'
Au Au -2.0133 8.8022 'International Tables Vol C Tables 4.2.6.8 and 6.1.1.4'
O O 0.0106 0.0060 'International Tables Vol C Tables 4.2.6.8 and 6.1.1.4'
P P 0.1023 0.0942 'International Tables Vol C Tables 4.2.6.8 and 6.1.1.4'

loop_
_geom_angle_atom_site_label_1
_geom_angle_atom_site_label_2
_geom_angle_atom_site_label_3
_geom_angle
_geom_angle_site_symmetry_1
_geom_angle_site_symmetry_3
_geom_angle_publ_flag
P1 Au1 H1 67.3(6) . . ?
C32 Au1 P1 178.65(7) . . ?
C32 Au1 H1 112.4(6) . . ?
C1 P1 Au1 115.82(7) . . ?
C19 P1 Au1 117.80(7) . . ?
C19 P1 C1 106.32(10) . . ?
C19 P1 C25 101.20(11) . . ?
C25 P1 Au1 109.01(7) . . ?
C25 P1 C1 105.02(10) . . ?
C31 O1 H1 112(3) . . ?
C2 C1 P1 125.23(17) . . ?
C6 C1 P1 116.70(17) . . ?
C6 C1 C2 118.0(2) . . ?
C1 C2 C31 124.8(2) . . ?
C3 C2 C1 118.8(2) . . ?
C3 C2 C31 116.4(2) . . ?
C2 C3 H3 118.9 . . ?
C4 C3 C2 122.1(2) . . ?
C4 C3 H3 118.9 . . ?
C3 C4 H4 120.3 . . ?
C5 C4 C3 119.5(2) . . ?
C5 C4 H4 120.3 . . ?
C4 C5 H5 120.3 . . ?
C4 C5 C6 119.4(2) . . ?
C6 C5 H5 120.3 . . ?
C1 C6 H6 118.9 . . ?
C5 C6 C1 122.2(2) . . ?
C5 C6 H6 118.9 . . ?
C8 C7 C31 118.4(2) . . ?
C12 C7 C8 118.3(2) . . ?
C12 C7 C31 123.1(2) . . ?
C7 C8 H8 119.6 . . ?
C9 C8 C7 120.8(2) . . ?
C9 C8 H8 119.6 . . ?
C8 C9 H9 120.0 . . ?
C10 C9 C8 120.1(2) . . ?
C10 C9 H9 120.0 . . ?
C9 C10 H10 120.2 . . ?
C11 C10 C9 119.6(2) . . ?
C11 C10 H10 120.2 . . ?
C10 C11 H11 119.9 . . ?
C10 C11 C12 120.2(3) . . ?
C12 C11 H11 119.9 . . ?
C7 C12 H12 119.5 . . ?
C11 C12 C7 121.0(2) . . ?
C11 C12 H12 119.5 . . ?
C14 C13 C31 122.2(2) . . ?
C18 C13 C14 118.3(2) . . ?
C18 C13 C31 119.3(2) . . ?
C13 C14 H14 119.7 . . ?
C15 C14 C13 120.7(2) . . ?
C15 C14 H14 119.7 . . ?
C14 C15 H15 119.8 . . ?
C16 C15 C14 120.3(2) . . ?
C16 C15 H15 119.8 . . ?
C15 C16 H16 120.2 . . ?
C17 C16 C15 119.6(2) . . ?
C17 C16 H16 120.2 . . ?
C16 C17 H17 119.8 . . ?
C16 C17 C18 120.4(2) . . ?
C18 C17 H17 119.8 . . ?
C13 C18 H18 119.6 . . ?
C17 C18 C13 120.8(2) . . ?
C17 C18 H18 119.6 . . ?
C20 C19 P1 121.18(17) . . ?
C24 C19 P1 119.25(17) . . ?
C24 C19 C20 119.5(2) . . ?
C19 C20 H20 119.9 . . ?
C21 C20 C19 120.2(2) . . ?
C21 C20 H20 119.9 . . ?
C20 C21 H21 120.0 . . ?
C22 C21 C20 120.1(2) . . ?
C22 C21 H21 120.0 . . ?
C21 C22 H22 120.0 . . ?
C23 C22 C21 119.9(2) . . ?
C23 C22 H22 120.0 . . ?
C22 C23 H23 120.0 . . ?
C22 C23 C24 120.1(2) . . ?
C24 C23 H23 120.0 . . ?
C19 C24 C23 120.2(2) . . ?
C19 C24 H24 119.9 . . ?
C23 C24 H24 119.9 . . ?
C26 C25 P1 122.72(18) . . ?
C30 C25 P1 118.49(18) . . ?
C30 C25 C26 118.7(2) . . ?
C25 C26 H26 119.9 . . ?
C27 C26 C25 120.2(2) . . ?
C27 C26 H26 119.9 . . ?
C26 C27 H27 119.8 . . ?
C28 C27 C26 120.5(2) . . ?
C28 C27 H27 119.8 . . ?
C27 C28 H28 120.0 . . ?
C27 C28 C29 120.0(2) . . ?
C29 C28 H28 120.0 . . ?
C28 C29 H29 120.3 . . ?
C28 C29 C30 119.5(2) . . ?
C30 C29 H29 120.3 . . ?
C25 C30 C29 121.1(2) . . ?
C25 C30 H30 119.4 . . ?
C29 C30 H30 119.4 . . ?
O1 C31 C2 105.60(18) . . ?
O1 C31 C7 108.38(18) . . ?
O1 C31 C13 108.77(18) . . ?
C7 C31 C2 108.43(18) . . ?
C13 C31 C2 111.89(18) . . ?
C13 C31 C7 113.41(18) . . ?
C33 C32 Au1 120.85(18) . . ?
C37 C32 Au1 122.56(19) . . ?
C37 C32 C33 116.5(2) . . ?
C32 C33 H33 119.0 . . ?
C34 C33 C32 122.0(3) . . ?
C34 C33 H33 119.0 . . ?
C33 C34 H34 120.0 . . ?
C35 C34 C33 119.9(3) . . ?
C35 C34 H34 120.0 . . ?
C34 C35 H35 120.2 . . ?
C36 C35 C34 119.6(2) . . ?
C36 C35 H35 120.2 . . ?
C35 C36 H36 119.8 . . ?
C35 C36 C37 120.5(3) . . ?
C37 C36 H36 119.8 . . ?
C32 C37 H37 119.2 . . ?
C36 C37 C32 121.5(3) . . ?
C36 C37 H37 119.2 . . ?

loop_
_geom_bond_atom_site_label_1
_geom_bond_atom_site_label_2
_geom_bond_distance
_geom_bond_site_symmetry_2
_geom_bond_publ_flag
Au1 P1 2.2985(6) . ?
Au1 H1 3.22(3) . ?
Au1 C32 2.041(2) . ?
P1 C1 1.844(2) . ?
P1 C19 1.816(2) . ?
P1 C25 1.837(2) . ?
O1 H1 0.70(3) . ?
O1 C31 1.432(3) . ?
C1 C2 1.410(3) . ?
C1 C6 1.405(3) . ?
C2 C3 1.398(3) . ?
C2 C31 1.544(3) . ?
C3 H3 0.9500 . ?
C3 C4 1.384(3) . ?
C4 H4 0.9500 . ?
C4 C5 1.380(3) . ?
C5 H5 0.9500 . ?
C5 C6 1.388(3) . ?
C6 H6 0.9500 . ?
C7 C8 1.395(3) . ?
C7 C12 1.393(3) . ?
C7 C31 1.539(3) . ?
C8 H8 0.9500 . ?
C8 C9 1.392(4) . ?
C9 H9 0.9500 . ?
C9 C10 1.387(4) . ?
C10 H10 0.9500 . ?
C10 C11 1.385(4) . ?
C11 H11 0.9500 . ?
C11 C12 1.389(3) . ?
C12 H12 0.9500 . ?
C13 C14 1.396(3) . ?
C13 C18 1.394(3) . ?
C13 C31 1.535(3) . ?
C14 H14 0.9500 . ?
C14 C15 1.388(3) . ?
C15 H15 0.9500 . ?
C15 C16 1.383(4) . ?
C16 H16 0.9500 . ?
C16 C17 1.380(4) . ?
C17 H17 0.9500 . ?
C17 C18 1.387(3) . ?
C18 H18 0.9500 . ?
C19 C20 1.392(3) . ?
C19 C24 1.389(3) . ?
C20 H20 0.9500 . ?
C20 C21 1.389(3) . ?
C21 H21 0.9500 . ?
C21 C22 1.388(3) . ?
C22 H22 0.9500 . ?
C22 C23 1.385(4) . ?
C23 H23 0.9500 . ?
C23 C24 1.390(3) . ?
C24 H24 0.9500 . ?
C25 C26 1.399(3) . ?
C25 C30 1.390(3) . ?
C26 H26 0.9500 . ?
C26 C27 1.388(3) . ?
C27 H27 0.9500 . ?
C27 C28 1.383(4) . ?
C28 H28 0.9500 . ?
C28 C29 1.389(4) . ?
C29 H29 0.9500 . ?
C29 C30 1.392(3) . ?
C30 H30 0.9500 . ?
C32 C33 1.406(4) . ?
C32 C37 1.403(3) . ?
C33 H33 0.9500 . ?
C33 C34 1.397(4) . ?
C34 H34 0.9500 . ?
C34 C35 1.384(5) . ?
C35 H35 0.9500 . ?
C35 C36 1.380(5) . ?
C36 H36 0.9500 . ?
C36 C37 1.397(4) . ?
C37 H37 0.9500 . ?

loop_
_geom_torsion_atom_site_label_1
_geom_torsion_atom_site_label_2
_geom_torsion_atom_site_label_3
_geom_torsion_atom_site_label_4
_geom_torsion
_geom_torsion_site_symmetry_1
_geom_torsion_site_symmetry_2
_geom_torsion_site_symmetry_3
_geom_torsion_site_symmetry_4
_geom_torsion_publ_flag
Au1 P1 C1 C2 -54.7(2) . . . . ?
Au1 P1 C1 C6 121.72(16) . . . . ?
Au1 P1 C19 C20 145.93(17) . . . . ?
Au1 P1 C19 C24 -36.9(2) . . . . ?
Au1 P1 C25 C26 140.38(17) . . . . ?
Au1 P1 C25 C30 -36.0(2) . . . . ?
Au1 C32 C33 C34 175.48(19) . . . . ?
Au1 C32 C37 C36 -175.01(19) . . . . ?
P1 C1 C2 C3 174.84(18) . . . . ?
P1 C1 C2 C31 -4.6(3) . . . . ?
P1 C1 C6 C5 -175.07(18) . . . . ?
P1 C19 C20 C21 177.17(18) . . . . ?
P1 C19 C24 C23 -176.39(19) . . . . ?
P1 C25 C26 C27 -176.56(18) . . . . ?
P1 C25 C30 C29 177.9(2) . . . . ?
C1 P1 C19 C20 14.1(2) . . . . ?
C1 P1 C19 C24 -168.74(18) . . . . ?
C1 P1 C25 C26 -94.9(2) . . . . ?
C1 P1 C25 C30 88.7(2) . . . . ?
C1 C2 C3 C4 0.0(4) . . . . ?
C1 C2 C31 O1 -16.9(3) . . . . ?
C1 C2 C31 C7 -132.9(2) . . . . ?
C1 C2 C31 C13 101.3(2) . . . . ?
C2 C1 C6 C5 1.6(3) . . . . ?
C2 C3 C4 C5 1.6(4) . . . . ?
C3 C2 C31 O1 163.7(2) . . . . ?
C3 C2 C31 C7 47.7(3) . . . . ?
C3 C2 C31 C13 -78.1(3) . . . . ?
C3 C4 C5 C6 -1.6(4) . . . . ?
C4 C5 C6 C1 -0.1(4) . . . . ?
C6 C1 C2 C3 -1.5(3) . . . . ?
C6 C1 C2 C31 179.0(2) . . . . ?
C7 C8 C9 C10 0.2(4) . . . . ?
C8 C7 C12 C11 -0.2(3) . . . . ?
C8 C7 C31 O1 -32.2(3) . . . . ?
C8 C7 C31 C2 82.0(2) . . . . ?
C8 C7 C31 C13 -153.0(2) . . . . ?
C8 C9 C10 C11 -0.2(4) . . . . ?
C9 C10 C11 C12 0.0(4) . . . . ?
C10 C11 C12 C7 0.2(4) . . . . ?
C12 C7 C8 C9 0.0(3) . . . . ?
C12 C7 C31 O1 152.3(2) . . . . ?
C12 C7 C31 C2 -93.5(3) . . . . ?
C12 C7 C31 C13 31.4(3) . . . . ?
C13 C14 C15 C16 0.6(4) . . . . ?
C14 C13 C18 C17 0.9(4) . . . . ?
C14 C13 C31 O1 99.3(2) . . . . ?
C14 C13 C31 C2 -17.0(3) . . . . ?
C14 C13 C31 C7 -140.0(2) . . . . ?
C14 C15 C16 C17 0.9(4) . . . . ?
C15 C16 C17 C18 -1.5(4) . . . . ?
C16 C17 C18 C13 0.6(4) . . . . ?
C18 C13 C14 C15 -1.5(4) . . . . ?
C18 C13 C31 O1 -75.9(3) . . . . ?
C18 C13 C31 C2 167.9(2) . . . . ?
C18 C13 C31 C7 44.8(3) . . . . ?
C19 P1 C1 C2 78.3(2) . . . . ?
C19 P1 C1 C6 -105.32(18) . . . . ?
C19 P1 C25 C26 15.6(2) . . . . ?
C19 P1 C25 C30 -160.79(19) . . . . ?
C19 C20 C21 C22 -0.6(4) . . . . ?
C20 C19 C24 C23 0.9(4) . . . . ?
C20 C21 C22 C23 0.4(4) . . . . ?
C21 C22 C23 C24 0.5(4) . . . . ?
C22 C23 C24 C19 -1.1(4) . . . . ?
C24 C19 C20 C21 0.0(3) . . . . ?
C25 P1 C1 C2 -174.99(19) . . . . ?
C25 P1 C1 C6 1.4(2) . . . . ?
C25 P1 C19 C20 -95.4(2) . . . . ?
C25 P1 C19 C24 81.8(2) . . . . ?
C25 C26 C27 C28 -1.2(4) . . . . ?
C26 C25 C30 C29 1.4(4) . . . . ?
C26 C27 C28 C29 1.4(4) . . . . ?
C27 C28 C29 C30 -0.2(4) . . . . ?
C28 C29 C30 C25 -1.2(4) . . . . ?
C30 C25 C26 C27 -0.2(3) . . . . ?
C31 C2 C3 C4 179.4(2) . . . . ?
C31 C7 C8 C9 -175.8(2) . . . . ?
C31 C7 C12 C11 175.4(2) . . . . ?
C31 C13 C14 C15 -176.7(2) . . . . ?
C31 C13 C18 C17 176.3(2) . . . . ?
C32 C33 C34 C35 -0.1(4) . . . . ?
C33 C32 C37 C36 2.0(4) . . . . ?
C33 C34 C35 C36 1.5(4) . . . . ?
C34 C35 C36 C37 -1.1(4) . . . . ?
C35 C36 C37 C32 -0.7(4) . . . . ?
C37 C32 C33 C34 -1.6(4) . . . . ?
